data_4311879
loop_
_publ_author_name
'Xianghua Yu'
'Siwei Bi'
'Ilia A. Guzei'
'Zhenyang Lin'
'Zi-Ling Xue'

_publ_section_title
;
 Zirconium, Hafnium, and Tantalum Amide Silyl Complexes: Their Preparation
 and Conversion to Metallaheterocyclic Complexes via \g-Hydrogen
 Abstraction by Silyl Ligands
;
_journal_name_full 'Inorganic Chemistry'
_journal_page_first 7111
_journal_page_last 7119
_journal_paper_doi 10.1021/ic049023v
_journal_volume 43
_journal_year 2004
_chemical_formula_sum 'C28 H82 Hf2 N6 Si8'
_chemical_formula_weight 1084.67
_chemical_name_systematic
; 
Hafnium amide cyclic complex
;
_space_group_IT_number 2
_symmetry_cell_setting triclinic
_symmetry_space_group_name_Hall '-P 1'
_symmetry_space_group_name_H-M 'P -1'
_atom_sites_solution_hydrogens geom
_atom_sites_solution_primary direct
_atom_sites_solution_secondary difmap
_audit_creation_method SHELXL-97
_cell_angle_alpha 105.330(6)
_cell_angle_beta 99.331(6)
_cell_angle_gamma 105.157(6)
_cell_formula_units_Z 2
_cell_length_a 10.151(4)
_cell_length_b 14.368(5)
_cell_length_c 18.921(7)
_cell_measurement_temperature 173(2)
_cell_volume 2488.3(16)
_computing_cell_refinement 'SMART, Bruker (2000)'
_computing_data_collection 'SMART, Bruker (2000)'
_computing_data_reduction 'XPREP, Bruker (2000)'
_computing_molecular_graphics 'SHELXTL, Bruker (2000)'
_computing_publication_material 'SHELXTL, Bruker (2000)'
_computing_structure_refinement 'SHELXL-97 (Sheldrick, 1997)'
_computing_structure_solution 'SHELXS-97 (Sheldrick, 1990)'
_diffrn_ambient_temperature 173(2)
_diffrn_measured_fraction_theta_full 0.993
_diffrn_measured_fraction_theta_max 0.993
_diffrn_measurement_device_type 'CCD area detector'
_diffrn_measurement_method multi-scan
_diffrn_radiation_monochromator graphite
_diffrn_radiation_source 'fine-focus sealed tube'
_diffrn_radiation_type MoK\a
_diffrn_radiation_wavelength 0.71073
_diffrn_reflns_av_R_equivalents 0.0510
_diffrn_reflns_av_sigmaI/netI 0.0694
_diffrn_reflns_limit_h_max 10
_diffrn_reflns_limit_h_min -10
_diffrn_reflns_limit_k_max 15
_diffrn_reflns_limit_k_min -15
_diffrn_reflns_limit_l_max 20
_diffrn_reflns_limit_l_min -20
_diffrn_reflns_number 17207
_diffrn_reflns_theta_full 22.55
_diffrn_reflns_theta_max 22.55
_diffrn_reflns_theta_min 1.61
_exptl_absorpt_coefficient_mu 4.386
_exptl_absorpt_correction_T_max 0.1492
_exptl_absorpt_correction_T_min 0.1101
_exptl_absorpt_correction_type multi-scan
_exptl_absorpt_process_details 'SADABS, Bruker (2000)'
_exptl_crystal_colour colorless
_exptl_crystal_density_diffrn 1.448
_exptl_crystal_density_method 'not measured'
_exptl_crystal_description fragment
_exptl_crystal_F_000 1096
_exptl_crystal_size_max 0.90
_exptl_crystal_size_mid 0.80
_exptl_crystal_size_min 0.70
_refine_diff_density_max 1.513
_refine_diff_density_min -1.687
_refine_diff_density_rms 0.133
_refine_ls_extinction_method none
_refine_ls_goodness_of_fit_ref 0.848
_refine_ls_hydrogen_treatment mixed
_refine_ls_matrix_type full
_refine_ls_number_parameters 423
_refine_ls_number_reflns 6503
_refine_ls_number_restraints 0
_refine_ls_restrained_S_all 0.848
_refine_ls_R_factor_all 0.0508
_refine_ls_R_factor_gt 0.0331
_refine_ls_shift/su_max 0.433
_refine_ls_shift/su_mean 0.009
_refine_ls_structure_factor_coef Fsqd
_refine_ls_weighting_details 'calc w=1/[\s^2^(Fo^2^)+(0.0463P)^2^+11.1190P] where P=(Fo^2^+2Fc^2^)/3'
_refine_ls_weighting_scheme calc
_refine_ls_wR_factor_gt 0.0789
_refine_ls_wR_factor_ref 0.0921
_reflns_number_gt 5135
_reflns_number_total 6503
_reflns_threshold_expression >2sigma(I)
_cod_data_source_file ic049023vrom20040721_122032.cif
_cod_data_source_block hf45
_cod_depositor_comments
;
The following automatic conversions were performed:
'_symmetry_cell_setting' value 'Triclinic' changed to 'triclinic'
according to '/home/saulius/struct/CIF-dictionaries/cif_core.dic'
dictionary named 'cif_core.dic' version 2.4.1 from 2010-06-29.

Automatic conversion script
Id: cif_fix_enum 1527 2010-12-29 10:47:43Z saulius 
;
_cod_original_cell_volume 2488.2(16)
_cod_database_code 4311879

loop_
_symmetry_equiv_pos_as_xyz
'x, y, z'
'-x, -y, -z'

loop_
_atom_site_label
_atom_site_type_symbol
_atom_site_fract_x
_atom_site_fract_y
_atom_site_fract_z
_atom_site_U_iso_or_equiv
_atom_site_adp_type
_atom_site_occupancy
_atom_site_symmetry_multiplicity
_atom_site_calc_flag
_atom_site_refinement_flags
_atom_site_disorder_assembly
_atom_site_disorder_group
C1 C 0.6704(8) 0.9798(5) 0.8141(4) 0.0276(19) Uani 1 1 d . . .
C2 C 0.6895(11) 1.0815(7) 0.9799(5) 0.053(3) Uani 1 1 d . . .
H2A H 0.7891 1.0929 0.9886 0.080 Uiso 1 1 calc R . .
H2B H 0.6441 1.0182 0.9868 0.080 Uiso 1 1 calc R . .
H2C H 0.6722 1.1361 1.0150 0.080 Uiso 1 1 calc R . .
C3 C 0.4223(9) 1.0394(6) 0.8638(6) 0.047(2) Uani 1 1 d . . .
H3A H 0.3973 1.0857 0.9019 0.070 Uiso 1 1 calc R . .
H3B H 0.3859 0.9715 0.8655 0.070 Uiso 1 1 calc R . .
H3C H 0.3830 1.0418 0.8149 0.070 Uiso 1 1 calc R . .
C4 C 0.5584(11) 1.3124(7) 0.9539(6) 0.058(3) Uani 1 1 d . . .
H4A H 0.4807 1.2961 0.9114 0.087 Uiso 1 1 calc R . .
H4B H 0.5746 1.3797 0.9872 0.087 Uiso 1 1 calc R . .
H4C H 0.5369 1.2642 0.9805 0.087 Uiso 1 1 calc R . .
C5 C 0.8689(11) 1.3425(7) 1.0052(6) 0.063(3) Uani 1 1 d . . .
H5A H 0.8435 1.2989 1.0348 0.095 Uiso 1 1 calc R . .
H5B H 0.8872 1.4120 1.0351 0.095 Uiso 1 1 calc R . .
H5C H 0.9518 1.3350 0.9894 0.095 Uiso 1 1 calc R . .
C6 C 0.7571(11) 1.4048(6) 0.8712(5) 0.051(3) Uani 1 1 d . . .
H6A H 0.8353 1.4011 0.8493 0.076 Uiso 1 1 calc R . .
H6B H 0.7794 1.4713 0.9073 0.076 Uiso 1 1 calc R . .
H6C H 0.6754 1.3925 0.8321 0.076 Uiso 1 1 calc R . .
C7 C 0.7317(10) 1.3363(6) 0.6686(6) 0.049(3) Uani 1 1 d . . .
H7A H 0.6506 1.2787 0.6605 0.074 Uiso 1 1 calc R . .
H7B H 0.7256 1.3577 0.6245 0.074 Uiso 1 1 calc R . .
H7C H 0.7350 1.3911 0.7115 0.074 Uiso 1 1 calc R . .
C8 C 0.9007(11) 1.2155(7) 0.5936(6) 0.052(3) Uani 1 1 d . . .
H8A H 0.9806 1.1920 0.6007 0.078 Uiso 1 1 calc R . .
H8B H 0.9083 1.2530 0.5585 0.078 Uiso 1 1 calc R . .
H8C H 0.8159 1.1581 0.5741 0.078 Uiso 1 1 calc R . .
C9 C 1.0436(11) 1.4215(7) 0.7115(7) 0.074(4) Uani 1 1 d . . .
H9A H 1.0475 1.4652 0.7605 0.111 Uiso 1 1 calc R . .
H9B H 1.0285 1.4547 0.6745 0.111 Uiso 1 1 calc R . .
H9C H 1.1308 1.4069 0.7125 0.111 Uiso 1 1 calc R . .
C10 C 1.1946(9) 1.2277(7) 0.7594(6) 0.060(3) Uani 1 1 d . . .
H10A H 1.1585 1.1575 0.7282 0.090 Uiso 1 1 calc R . .
H10B H 1.2820 1.2394 0.7941 0.090 Uiso 1 1 calc R . .
H10C H 1.2100 1.2702 0.7280 0.090 Uiso 1 1 calc R . .
C11 C 1.1528(10) 1.3891(6) 0.8840(6) 0.060(3) Uani 1 1 d . . .
H11A H 1.1890 1.4359 0.8584 0.090 Uiso 1 1 calc R . .
H11B H 1.2288 1.3876 0.9207 0.090 Uiso 1 1 calc R . .
H11C H 1.0855 1.4105 0.9089 0.090 Uiso 1 1 calc R . .
C12 C 1.0388(9) 1.1700(6) 0.8707(5) 0.046(2) Uani 1 1 d . . .
H12A H 0.9796 1.1873 0.9033 0.069 Uiso 1 1 calc R . .
H12B H 1.1284 1.1762 0.9006 0.069 Uiso 1 1 calc R . .
H12C H 0.9949 1.1012 0.8374 0.069 Uiso 1 1 calc R . .
C13 C 0.5389(9) 1.0538(6) 0.6008(4) 0.035(2) Uani 1 1 d . . .
H13A H 0.4461 1.0047 0.5833 0.053 Uiso 1 1 calc R . .
H13B H 0.6068 1.0203 0.5893 0.053 Uiso 1 1 calc R . .
H13C H 0.5434 1.1046 0.5761 0.053 Uiso 1 1 calc R . .
C14 C 0.4556(8) 1.1438(6) 0.6994(5) 0.038(2) Uani 1 1 d . . .
H14A H 0.4446 1.1881 0.6704 0.057 Uiso 1 1 calc R . .
H14B H 0.4792 1.1815 0.7524 0.057 Uiso 1 1 calc R . .
H14C H 0.3690 1.0889 0.6869 0.057 Uiso 1 1 calc R . .
C15 C 0.8374(8) 0.9988(5) 0.6820(4) 0.0230(18) Uani 1 1 d . . .
C16 C 1.0590(8) 0.9221(6) 0.6164(5) 0.033(2) Uani 1 1 d . . .
H16A H 1.0996 0.9153 0.6635 0.049 Uiso 1 1 calc R . .
H16B H 1.1026 0.9897 0.6159 0.049 Uiso 1 1 calc R . .
H16C H 1.0741 0.8735 0.5753 0.049 Uiso 1 1 calc R . .
C17 C 0.7914(9) 0.9043(6) 0.5114(5) 0.037(2) Uani 1 1 d . . .
H17A H 0.8131 0.8562 0.4729 0.056 Uiso 1 1 calc R . .
H17B H 0.8311 0.9717 0.5095 0.056 Uiso 1 1 calc R . .
H17C H 0.6910 0.8879 0.5031 0.056 Uiso 1 1 calc R . .
C18 C 0.7572(12) 0.6432(7) 0.4754(6) 0.067(3) Uani 1 1 d . . .
H18A H 0.6648 0.6449 0.4557 0.101 Uiso 1 1 calc R . .
H18B H 0.7638 0.5772 0.4519 0.101 Uiso 1 1 calc R . .
H18C H 0.8265 0.6941 0.4649 0.101 Uiso 1 1 calc R . .
C19 C 0.9659(10) 0.6596(7) 0.6146(7) 0.078(4) Uani 1 1 d . . .
H19A H 1.0340 0.6983 0.5947 0.117 Uiso 1 1 calc R . .
H19B H 0.9621 0.5895 0.5984 0.117 Uiso 1 1 calc R . .
H19C H 0.9927 0.6860 0.6688 0.117 Uiso 1 1 calc R . .
C20 C 0.6517(9) 0.5662(5) 0.5940(5) 0.045(2) Uani 1 1 d . . .
H20A H 0.6577 0.5803 0.6471 0.068 Uiso 1 1 calc R . .
H20B H 0.6668 0.5021 0.5740 0.068 Uiso 1 1 calc R . .
H20C H 0.5601 0.5630 0.5684 0.068 Uiso 1 1 calc R . .
C21 C 0.5401(13) 0.5736(8) 0.8172(8) 0.085(4) Uani 1 1 d . . .
H21A H 0.5740 0.5288 0.7828 0.127 Uiso 1 1 calc R . .
H21B H 0.4519 0.5355 0.8232 0.127 Uiso 1 1 calc R . .
H21C H 0.6075 0.6035 0.8654 0.127 Uiso 1 1 calc R . .
C22 C 0.3764(10) 0.6104(7) 0.6883(6) 0.061(3) Uani 1 1 d . . .
H22A H 0.3823 0.6536 0.6571 0.092 Uiso 1 1 calc R . .
H22B H 0.2851 0.5957 0.6988 0.092 Uiso 1 1 calc R . .
H22C H 0.3904 0.5481 0.6623 0.092 Uiso 1 1 calc R . .
C23 C 0.4358(11) 0.7536(7) 0.8448(6) 0.067(3) Uani 1 1 d . . .
H23A H 0.5036 0.7888 0.8926 0.100 Uiso 1 1 calc R . .
H23B H 0.3536 0.7095 0.8520 0.100 Uiso 1 1 calc R . .
H23C H 0.4100 0.8022 0.8239 0.100 Uiso 1 1 calc R . .
C24 C 0.8887(11) 0.6552(7) 0.8097(7) 0.067(3) Uani 1 1 d . . .
H24A H 0.8359 0.6082 0.8306 0.100 Uiso 1 1 calc R . .
H24B H 0.9872 0.6754 0.8338 0.100 Uiso 1 1 calc R . .
H24C H 0.8736 0.6231 0.7564 0.100 Uiso 1 1 calc R . .
C25 C 0.9715(9) 0.8679(6) 0.8091(6) 0.046(2) Uani 1 1 d . . .
H25A H 0.9877 0.8405 0.7604 0.068 Uiso 1 1 calc R . .
H25B H 1.0566 0.8865 0.8477 0.068 Uiso 1 1 calc R . .
H25C H 0.9435 0.9271 0.8106 0.068 Uiso 1 1 calc R . .
C26 C 0.8320(12) 0.8188(8) 0.9279(6) 0.071(3) Uani 1 1 d . . .
H26A H 0.8041 0.8789 0.9373 0.106 Uiso 1 1 calc R . .
H26B H 0.9254 0.8349 0.9583 0.106 Uiso 1 1 calc R . .
H26C H 0.7677 0.7676 0.9408 0.106 Uiso 1 1 calc R . .
C27 C 0.3735(9) 0.8482(7) 0.6598(6) 0.048(3) Uani 1 1 d . . .
H27A H 0.3385 0.8838 0.6287 0.073 Uiso 1 1 calc R . .
H27B H 0.4067 0.8919 0.7115 0.073 Uiso 1 1 calc R . .
H27C H 0.2992 0.7884 0.6560 0.073 Uiso 1 1 calc R . .
C28 C 0.4397(9) 0.7583(7) 0.5537(5) 0.045(2) Uani 1 1 d . . .
H28A H 0.3643 0.6977 0.5468 0.067 Uiso 1 1 calc R . .
H28B H 0.5158 0.7401 0.5359 0.067 Uiso 1 1 calc R . .
H28C H 0.4065 0.7979 0.5257 0.067 Uiso 1 1 calc R . .
Hf1 Hf 0.73992(3) 1.11703(2) 0.759446(18) 0.02152(12) Uani 1 1 d . . .
Hf2 Hf 0.68131(3) 0.85143(2) 0.702227(18) 0.02263(12) Uani 1 1 d . . .
N1 N 0.6935(6) 1.1840(4) 0.8597(4) 0.0262(15) Uani 1 1 d . . .
N2 N 0.9028(6) 1.2394(4) 0.7541(4) 0.0249(15) Uani 1 1 d . . .
N3 N 0.5695(6) 1.1021(5) 0.6820(4) 0.0277(15) Uani 1 1 d . . .
N4 N 0.7822(6) 0.7900(4) 0.6236(4) 0.0241(15) Uani 1 1 d . . .
N5 N 0.6691(7) 0.7515(4) 0.7662(4) 0.0327(17) Uani 1 1 d . . .
N6 N 0.4895(6) 0.8184(5) 0.6343(4) 0.0289(16) Uani 1 1 d . . .
Si1 Si 0.6179(2) 1.07664(16) 0.88135(13) 0.0320(6) Uani 1 1 d . . .
Si2 Si 0.7203(3) 1.30674(16) 0.91972(14) 0.0357(6) Uani 1 1 d . . .
Si3 Si 0.8951(3) 1.29977(16) 0.68624(16) 0.0380(6) Uani 1 1 d . . .
Si4 Si 1.0649(2) 1.25858(16) 0.81338(15) 0.0383(6) Uani 1 1 d . . .
Si5 Si 0.8665(2) 0.89830(14) 0.60559(12) 0.0231(5) Uani 1 1 d . . .
Si6 Si 0.7889(2) 0.66932(16) 0.57913(15) 0.0377(6) Uani 1 1 d . . .
Si7 Si 0.5143(3) 0.67615(17) 0.77853(16) 0.0425(7) Uani 1 1 d . . .
Si8 Si 0.8293(3) 0.77014(18) 0.82589(16) 0.0427(6) Uani 1 1 d . . .

loop_
_atom_site_aniso_label
_atom_site_aniso_U_11
_atom_site_aniso_U_22
_atom_site_aniso_U_33
_atom_site_aniso_U_23
_atom_site_aniso_U_13
_atom_site_aniso_U_12
C1 0.041(5) 0.023(4) 0.024(5) 0.002(4) 0.021(4) 0.015(4)
C2 0.084(8) 0.045(6) 0.046(7) 0.019(5) 0.027(6) 0.035(5)
C3 0.042(6) 0.040(5) 0.068(7) 0.019(5) 0.031(5) 0.015(4)
C4 0.072(7) 0.053(6) 0.052(7) 0.001(5) 0.031(6) 0.032(6)
C5 0.081(8) 0.040(6) 0.048(7) -0.017(5) -0.004(6) 0.030(5)
C6 0.076(7) 0.022(5) 0.054(7) 0.001(4) 0.024(6) 0.025(5)
C7 0.066(7) 0.033(5) 0.069(7) 0.031(5) 0.020(6) 0.033(5)
C8 0.067(7) 0.056(6) 0.059(7) 0.035(5) 0.036(6) 0.032(5)
C9 0.068(8) 0.040(6) 0.121(11) 0.033(7) 0.043(7) 0.010(5)
C10 0.031(5) 0.050(6) 0.089(9) -0.004(6) 0.019(5) 0.018(5)
C11 0.038(6) 0.033(5) 0.081(8) -0.009(5) -0.001(5) 0.002(4)
C12 0.043(6) 0.045(5) 0.035(6) -0.007(4) -0.010(4) 0.020(4)
C13 0.038(5) 0.048(5) 0.025(5) 0.013(4) 0.002(4) 0.026(4)
C14 0.024(5) 0.049(5) 0.045(6) 0.010(4) 0.008(4) 0.025(4)
C15 0.028(4) 0.018(4) 0.029(5) 0.005(3) 0.018(4) 0.013(3)
C16 0.027(5) 0.032(4) 0.046(6) 0.010(4) 0.019(4) 0.016(4)
C17 0.045(5) 0.041(5) 0.027(5) 0.005(4) 0.009(4) 0.021(4)
C18 0.085(8) 0.033(5) 0.064(8) -0.013(5) 0.035(7) 0.005(5)
C19 0.044(6) 0.036(6) 0.147(12) 0.005(7) 0.021(7) 0.028(5)
C20 0.051(6) 0.013(4) 0.057(7) -0.009(4) 0.016(5) 0.007(4)
C21 0.093(9) 0.070(8) 0.129(12) 0.070(8) 0.046(9) 0.037(7)
C22 0.050(6) 0.037(5) 0.080(8) 0.004(5) 0.028(6) -0.004(5)
C23 0.074(8) 0.050(6) 0.079(9) 0.020(6) 0.051(7) 0.006(5)
C24 0.076(8) 0.043(6) 0.092(9) 0.032(6) 0.009(7) 0.035(6)
C25 0.045(6) 0.027(5) 0.058(7) 0.010(4) -0.005(5) 0.013(4)
C26 0.081(8) 0.076(8) 0.049(7) 0.024(6) -0.005(6) 0.022(6)
C27 0.028(5) 0.043(5) 0.068(7) 0.000(5) 0.015(5) 0.015(4)
C28 0.029(5) 0.050(6) 0.040(6) 0.000(5) -0.001(4) 0.009(4)
Hf1 0.02079(19) 0.01723(18) 0.0276(2) 0.00431(14) 0.00818(15) 0.00948(13)
Hf2 0.0210(2) 0.01649(18) 0.0293(2) 0.00398(15) 0.00680(15) 0.00720(13)
N1 0.030(4) 0.021(3) 0.026(4) 0.002(3) 0.008(3) 0.010(3)
N2 0.022(3) 0.018(3) 0.036(4) 0.006(3) 0.011(3) 0.010(3)
N3 0.025(4) 0.030(4) 0.035(4) 0.012(3) 0.009(3) 0.017(3)
N4 0.019(3) 0.016(3) 0.032(4) -0.001(3) 0.005(3) 0.007(3)
N5 0.041(4) 0.019(3) 0.041(5) 0.012(3) 0.012(3) 0.012(3)
N6 0.013(3) 0.029(4) 0.038(4) 0.003(3) 0.001(3) 0.006(3)
Si1 0.0443(14) 0.0280(12) 0.0317(14) 0.0092(11) 0.0211(12) 0.0178(11)
Si2 0.0483(15) 0.0249(12) 0.0348(15) -0.0003(11) 0.0131(12) 0.0217(11)
Si3 0.0425(15) 0.0244(12) 0.0581(18) 0.0181(12) 0.0289(13) 0.0138(11)
Si4 0.0240(12) 0.0250(12) 0.0543(18) -0.0059(11) 0.0055(12) 0.0101(10)
Si5 0.0214(11) 0.0189(10) 0.0278(13) 0.0021(9) 0.0081(10) 0.0089(9)
Si6 0.0323(13) 0.0173(11) 0.0548(18) -0.0055(11) 0.0155(12) 0.0084(10)
Si7 0.0512(16) 0.0255(12) 0.0579(19) 0.0185(12) 0.0255(14) 0.0115(11)
Si8 0.0492(16) 0.0333(13) 0.0486(18) 0.0180(12) 0.0034(13) 0.0186(12)

loop_
_atom_type_symbol
_atom_type_description
_atom_type_scat_dispersion_real
_atom_type_scat_dispersion_imag
_atom_type_scat_source
C C 0.0033 0.0016 'International Tables Vol C Tables 4.2.6.8 and 6.1.1.4'
H H 0.0000 0.0000 'International Tables Vol C Tables 4.2.6.8 and 6.1.1.4'
N N 0.0061 0.0033 'International Tables Vol C Tables 4.2.6.8 and 6.1.1.4'
Si Si 0.0817 0.0704 'International Tables Vol C Tables 4.2.6.8 and 6.1.1.4'
Hf Hf -0.5830 6.1852 'International Tables Vol C Tables 4.2.6.8 and 6.1.1.4'

loop_
_geom_angle_atom_site_label_1
_geom_angle_atom_site_label_2
_geom_angle_atom_site_label_3
_geom_angle
_geom_angle_site_symmetry_1
_geom_angle_site_symmetry_3
_geom_angle_publ_flag
Si1 C1 Hf2 164.3(4) . . ?
Si1 C1 Hf1 83.1(3) . . ?
Hf2 C1 Hf1 92.1(2) . . ?
Si5 C15 Hf2 83.2(3) . . ?
Si5 C15 Hf1 165.3(4) . . ?
Hf2 C15 Hf1 92.1(2) . . ?
N3 Hf1 N1 102.0(2) . . ?
N3 Hf1 N2 106.0(2) . . ?
N1 Hf1 N2 101.2(2) . . ?
N3 Hf1 C15 99.7(3) . . ?
N1 Hf1 C15 152.6(2) . . ?
N2 Hf1 C15 88.7(2) . . ?
N3 Hf1 C1 106.3(3) . . ?
N1 Hf1 C1 74.6(2) . . ?
N2 Hf1 C1 147.6(3) . . ?
C15 Hf1 C1 83.3(2) . . ?
N6 Hf2 N4 100.0(2) . . ?
N6 Hf2 N5 108.7(3) . . ?
N4 Hf2 N5 100.8(2) . . ?
N6 Hf2 C15 107.0(3) . . ?
N4 Hf2 C15 75.1(2) . . ?
N5 Hf2 C15 144.2(3) . . ?
N6 Hf2 C1 100.7(3) . . ?
N4 Hf2 C1 153.8(2) . . ?
N5 Hf2 C1 87.5(2) . . ?
C15 Hf2 C1 83.6(2) . . ?
Si1 N1 Si2 122.2(4) . . ?
Si1 N1 Hf1 99.6(3) . . ?
Si2 N1 Hf1 138.0(3) . . ?
Si3 N2 Si4 119.8(3) . . ?
Si3 N2 Hf1 126.0(3) . . ?
Si4 N2 Hf1 112.9(3) . . ?
C13 N3 C14 108.8(6) . . ?
C13 N3 Hf1 127.0(5) . . ?
C14 N3 Hf1 124.2(5) . . ?
Si5 N4 Si6 124.3(4) . . ?
Si5 N4 Hf2 99.4(3) . . ?
Si6 N4 Hf2 136.3(3) . . ?
Si8 N5 Si7 119.2(4) . . ?
Si8 N5 Hf2 113.3(3) . . ?
Si7 N5 Hf2 125.9(4) . . ?
C28 N6 C27 108.7(6) . . ?
C28 N6 Hf2 127.1(5) . . ?
C27 N6 Hf2 124.2(6) . . ?
N1 Si1 C1 100.6(3) . . ?
N1 Si1 C2 114.8(4) . . ?
C1 Si1 C2 108.9(4) . . ?
N1 Si1 C3 114.3(4) . . ?
C1 Si1 C3 110.5(4) . . ?
C2 Si1 C3 107.6(4) . . ?
N1 Si2 C5 110.8(4) . . ?
N1 Si2 C6 112.5(4) . . ?
C5 Si2 C6 109.2(5) . . ?
N1 Si2 C4 110.1(4) . . ?
C5 Si2 C4 107.4(5) . . ?
C6 Si2 C4 106.6(4) . . ?
N2 Si3 C9 113.3(5) . . ?
N2 Si3 C8 110.6(3) . . ?
C9 Si3 C8 107.2(5) . . ?
N2 Si3 C7 113.7(4) . . ?
C9 Si3 C7 104.7(4) . . ?
C8 Si3 C7 106.8(5) . . ?
N2 Si4 C10 112.3(4) . . ?
N2 Si4 C11 116.1(4) . . ?
C10 Si4 C11 107.3(4) . . ?
N2 Si4 C12 108.7(4) . . ?
C10 Si4 C12 106.2(4) . . ?
C11 Si4 C12 105.5(5) . . ?
N4 Si5 C17 114.6(4) . . ?
N4 Si5 C16 113.8(3) . . ?
C17 Si5 C16 107.8(4) . . ?
N4 Si5 C15 101.0(3) . . ?
C17 Si5 C15 110.1(3) . . ?
C16 Si5 C15 109.3(4) . . ?
N4 Si6 C18 110.6(4) . . ?
N4 Si6 C19 110.4(4) . . ?
C18 Si6 C19 108.1(5) . . ?
N4 Si6 C20 112.4(3) . . ?
C18 Si6 C20 106.4(4) . . ?
C19 Si6 C20 108.7(5) . . ?
N5 Si7 C22 112.2(4) . . ?
N5 Si7 C23 111.7(4) . . ?
C22 Si7 C23 106.5(5) . . ?
N5 Si7 C21 113.5(4) . . ?
C22 Si7 C21 105.8(5) . . ?
C23 Si7 C21 106.6(5) . . ?
N5 Si8 C26 112.8(4) . . ?
N5 Si8 C25 109.7(4) . . ?
C26 Si8 C25 106.3(5) . . ?
N5 Si8 C24 114.4(4) . . ?
C26 Si8 C24 108.7(5) . . ?
C25 Si8 C24 104.5(4) . . ?

loop_
_geom_bond_atom_site_label_1
_geom_bond_atom_site_label_2
_geom_bond_distance
_geom_bond_site_symmetry_2
_geom_bond_publ_flag
C1 Si1 1.874(7) . ?
C1 Hf2 2.452(7) . ?
C1 Hf1 2.458(7) . ?
C2 Si1 1.864(10) . ?
C3 Si1 1.864(8) . ?
C4 Si2 1.874(9) . ?
C5 Si2 1.875(10) . ?
C6 Si2 1.868(9) . ?
C7 Si3 1.873(8) . ?
C8 Si3 1.867(9) . ?
C9 Si3 1.872(10) . ?
C10 Si4 1.864(8) . ?
C11 Si4 1.873(9) . ?
C12 Si4 1.874(9) . ?
C13 N3 1.452(10) . ?
C14 N3 1.479(9) . ?
C15 Si5 1.876(7) . ?
C15 Hf2 2.451(7) . ?
C15 Hf1 2.459(6) . ?
C16 Si5 1.860(7) . ?
C17 Si5 1.854(8) . ?
C18 Si6 1.855(11) . ?
C19 Si6 1.868(9) . ?
C20 Si6 1.866(8) . ?
C21 Si7 1.867(9) . ?
C22 Si7 1.857(11) . ?
C23 Si7 1.869(9) . ?
C24 Si8 1.870(8) . ?
C25 Si8 1.866(9) . ?
C26 Si8 1.865(11) . ?
C27 N6 1.463(9) . ?
C28 N6 1.467(10) . ?
Hf1 N3 2.001(6) . ?
Hf1 N1 2.075(6) . ?
Hf1 N2 2.112(6) . ?
Hf2 N6 2.012(6) . ?
Hf2 N4 2.077(6) . ?
Hf2 N5 2.102(6) . ?
N1 Si1 1.718(6) . ?
N1 Si2 1.751(6) . ?
N2 Si3 1.733(6) . ?
N2 Si4 1.744(7) . ?
N4 Si5 1.718(6) . ?
N4 Si6 1.740(6) . ?
N5 Si8 1.734(7) . ?
N5 Si7 1.748(7) . ?
